data_7156907
loop_
_publ_author_name
'Dong, Lei'
'Saraci, Felix'
'Yuan, Kang'
'Wang, Xiang'
'Wang, Suning'

_publ_section_title
;
 Push-pull isomers of indolizino[6,5,4,3-def]phenanthridine decorated with
 a triarylboron moiety.
;
_journal_issue 26
_journal_name_full 'Organic &amp; biomolecular chemistry'
_journal_page_first 6470
_journal_page_last 6477
_journal_paper_doi 10.1039/c9ob00923j
_journal_volume 17
_journal_year 2019
_chemical_formula_sum 'C49 H36 B Cl3 F5 N'
_chemical_formula_weight 850.95
_space_group_crystal_system monoclinic
_space_group_IT_number 14
_space_group_name_Hall '-P 2ybc'
_space_group_name_H-M_alt 'P 1 21/c 1'
_symmetry_space_group_name_Hall '-P 2ybc'
_symmetry_space_group_name_H-M 'P 1 21/c 1'
_atom_sites_solution_hydrogens geom
_audit_creation_method SHELXL-2014/7
_audit_update_record
;
2019-04-19 deposited with the CCDC.    2019-06-11 downloaded from the CCDC.
;
_cell_angle_alpha 90
_cell_angle_beta 97.933(5)
_cell_angle_gamma 90
_cell_formula_units_Z 4
_cell_length_a 8.2594(11)
_cell_length_b 24.311(2)
_cell_length_c 20.696(2)
_cell_measurement_reflns_used 907
_cell_measurement_temperature 180(2)
_cell_measurement_theta_max 21.34
_cell_measurement_theta_min 2.60
_cell_volume 4115.9(8)
_computing_cell_refinement 'Bruker SAINT'
_computing_data_collection 'Bruker APEX2'
_computing_data_reduction 'Bruker SAINT'
_computing_molecular_graphics 'Bruker SHELXTL'
_computing_publication_material 'Bruker SHELXTL'
_computing_structure_refinement 'SHELXL-2014/7 (Sheldrick, 2014)'
_computing_structure_solution 'SHELXS-97 (Sheldrick 2008)'
_diffrn_ambient_temperature 180(2)
_diffrn_measured_fraction_theta_full 0.999
_diffrn_measured_fraction_theta_max 0.997
_diffrn_measurement_device_type 'Bruker APEX-II CCD'
_diffrn_measurement_method '\f and \w scans'
_diffrn_radiation_type MoK\a
_diffrn_radiation_wavelength 0.71073
_diffrn_reflns_av_R_equivalents 0.1110
_diffrn_reflns_av_unetI/netI 0.0674
_diffrn_reflns_Laue_measured_fraction_full 0.999
_diffrn_reflns_Laue_measured_fraction_max 0.997
_diffrn_reflns_limit_h_max 10
_diffrn_reflns_limit_h_min -10
_diffrn_reflns_limit_k_max 31
_diffrn_reflns_limit_k_min -31
_diffrn_reflns_limit_l_max 26
_diffrn_reflns_limit_l_min -26
_diffrn_reflns_number 64838
_diffrn_reflns_point_group_measured_fraction_full 0.999
_diffrn_reflns_point_group_measured_fraction_max 0.997
_diffrn_reflns_theta_full 25.242
_diffrn_reflns_theta_max 27.139
_diffrn_reflns_theta_min 2.490
_exptl_absorpt_coefficient_mu 0.282
_exptl_absorpt_correction_T_max 0.985
_exptl_absorpt_correction_T_min 0.935
_exptl_absorpt_correction_type multi-scan
_exptl_crystal_colour Colorless
_exptl_crystal_density_diffrn 1.373
_exptl_crystal_description Needle
_exptl_crystal_F_000 1752
_exptl_crystal_size_max 0.240
_exptl_crystal_size_mid 0.060
_exptl_crystal_size_min 0.060
_exptl_transmission_factor_max 0.740
_exptl_transmission_factor_min 0.590
_refine_diff_density_max 0.681
_refine_diff_density_min -0.692
_refine_diff_density_rms 0.057
_refine_ls_extinction_coef 0.0023(5)
_refine_ls_extinction_expression Fc^*^=kFc[1+0.001xFc^2^\l^3^/sin(2\q)]^-1/4^
_refine_ls_extinction_method 'SHELXL-2014/7 (Sheldrick 2014'
_refine_ls_goodness_of_fit_ref 1.023
_refine_ls_hydrogen_treatment constr
_refine_ls_matrix_type full
_refine_ls_number_parameters 539
_refine_ls_number_reflns 9101
_refine_ls_number_restraints 0
_refine_ls_restrained_S_all 1.023
_refine_ls_R_factor_all 0.1391
_refine_ls_R_factor_gt 0.0675
_refine_ls_shift/su_max 0.049
_refine_ls_shift/su_mean 0.001
_refine_ls_structure_factor_coef Fsqd
_refine_ls_weighting_details 'w=1/[\s^2^(Fo^2^)+(0.0747P)^2^+3.7965P] where P=(Fo^2^+2Fc^2^)/3'
_refine_ls_weighting_scheme calc
_refine_ls_wR_factor_gt 0.1587
_refine_ls_wR_factor_ref 0.2030
_reflns_Friedel_coverage 0.000
_reflns_number_gt 4879
_reflns_number_total 9101
_reflns_threshold_expression 'I > 2\s(I)'
_cod_data_source_file c9ob00923j2.cif
_cod_data_source_block lei1
_cod_depositor_comments 'Adding full bibliography for 7156907--7156908.cif.'
_cod_database_code 7156907
_shelx_shelxl_version_number 2014/7
_shelx_space_group_comment
; 
The symmetry employed for this shelxl refinement is uniquely defined 
by the following loop, which should always be used as a source of 
symmetry information in preference to the above space-group names. 
They are only intended as comments. 
;
_shelx_estimated_absorpt_t_min 0.935
_shelx_estimated_absorpt_t_max 0.983

loop_
_space_group_symop_operation_xyz
'x, y, z'
'-x, y+1/2, -z+1/2'
'-x, -y, -z'
'x, -y-1/2, z-1/2'

loop_
_atom_site_label
_atom_site_type_symbol
_atom_site_fract_x
_atom_site_fract_y
_atom_site_fract_z
_atom_site_U_iso_or_equiv
_atom_site_adp_type
_atom_site_occupancy
_atom_site_site_symmetry_order
_atom_site_calc_flag
_atom_site_refinement_flags_posn
_atom_site_refinement_flags_adp
B1 B 0.2249(5) 0.27953(16) 0.23220(18) 0.0391(9) Uani 1 1 d . .
N1 N 0.7863(3) 0.44005(10) 0.51862(11) 0.0308(6) Uani 1 1 d . .
C1 C 0.7506(4) 0.35042(12) 0.50287(14) 0.0357(7) Uani 1 1 d . .
C2 C 0.6558(4) 0.37852(12) 0.45075(14) 0.0334(7) Uani 1 1 d . .
C3 C 0.6769(4) 0.43463(12) 0.46169(13) 0.0308(7) Uani 1 1 d . .
C4 C 0.8319(4) 0.38886(12) 0.54487(14) 0.0341(7) Uani 1 1 d . .
C5 C 0.6089(4) 0.48476(12) 0.43163(14) 0.0311(7) Uani 1 1 d . .
C6 C 0.4822(4) 0.48391(13) 0.37884(15) 0.0364(7) Uani 1 1 d . .
H6 H 0.4395 0.4496 0.3625 0.044 Uiso 1 1 calc R U
C7 C 0.4188(4) 0.53178(14) 0.35043(16) 0.0417(8) Uani 1 1 d . .
H7 H 0.3338 0.5303 0.3145 0.050 Uiso 1 1 calc R U
C8 C 0.4785(4) 0.58205(14) 0.37399(16) 0.0440(9) Uani 1 1 d . .
H8 H 0.4356 0.6151 0.3539 0.053 Uiso 1 1 calc R U
C9 C 0.6002(4) 0.58431(13) 0.42662(16) 0.0425(8) Uani 1 1 d . .
H9 H 0.6395 0.6191 0.4428 0.051 Uiso 1 1 calc R U
C10 C 0.6671(4) 0.53619(12) 0.45684(14) 0.0329(7) Uani 1 1 d . .
C11 C 0.7913(4) 0.53856(12) 0.51469(15) 0.0344(7) Uani 1 1 d . .
C12 C 0.8565(4) 0.58729(14) 0.54370(17) 0.0442(8) Uani 1 1 d . .
H12 H 0.8239 0.6216 0.5242 0.053 Uiso 1 1 calc R U
C13 C 0.9675(5) 0.58636(15) 0.60021(18) 0.0495(9) Uani 1 1 d . .
H13 H 1.0093 0.6200 0.6190 0.059 Uiso 1 1 calc R U
C14 C 1.0180(4) 0.53762(15) 0.62958(16) 0.0446(8) Uani 1 1 d . .
H14 H 1.0936 0.5379 0.6686 0.053 Uiso 1 1 calc R U
C15 C 0.9596(4) 0.48732(14) 0.60278(15) 0.0371(7) Uani 1 1 d . .
C16 C 1.0066(4) 0.43468(15) 0.63076(16) 0.0437(8) Uani 1 1 d . .
H16 H 1.0829 0.4331 0.6695 0.052 Uiso 1 1 calc R U
C17 C 0.9450(4) 0.38751(14) 0.60336(15) 0.0400(8) Uani 1 1 d . .
H17 H 0.9773 0.3532 0.6231 0.048 Uiso 1 1 calc R U
C18 C 0.8458(4) 0.48935(12) 0.54535(14) 0.0319(7) Uani 1 1 d . .
C19 C 0.5531(4) 0.35125(12) 0.39531(14) 0.0330(7) Uani 1 1 d . .
C20 C 0.5780(4) 0.36136(13) 0.33097(15) 0.0369(7) Uani 1 1 d . .
H20 H 0.6653 0.3845 0.3224 0.044 Uiso 1 1 calc R U
C21 C 0.4766(4) 0.33804(12) 0.27973(15) 0.0374(8) Uani 1 1 d . .
H21 H 0.4938 0.3462 0.2363 0.045 Uiso 1 1 calc R U
C22 C 0.3494(4) 0.30271(12) 0.28995(15) 0.0351(7) Uani 1 1 d . .
C23 C 0.3319(4) 0.29068(13) 0.35455(15) 0.0391(8) Uani 1 1 d . .
H23 H 0.2500 0.2653 0.3633 0.047 Uiso 1 1 calc R U
C24 C 0.4313(4) 0.31489(13) 0.40647(15) 0.0377(8) Uani 1 1 d . .
H24 H 0.4155 0.3064 0.4500 0.045 Uiso 1 1 calc R U
C25 C 0.1929(4) 0.31377(14) 0.16735(16) 0.0417(8) Uani 1 1 d . .
C26 C 0.1560(5) 0.37057(15) 0.16844(17) 0.0477(9) Uani 1 1 d . .
C27 C 0.1417(5) 0.40159(17) 0.11105(19) 0.0593(11) Uani 1 1 d . .
H27 H 0.1158 0.4396 0.1128 0.071 Uiso 1 1 calc R U
C28 C 0.1641(6) 0.3785(2) 0.05179(19) 0.0680(12) Uani 1 1 d . .
C29 C 0.1965(5) 0.32300(19) 0.05049(18) 0.0632(12) Uani 1 1 d . .
H29 H 0.2104 0.3064 0.0100 0.076 Uiso 1 1 calc R U
C30 C 0.2099(4) 0.29022(16) 0.10592(16) 0.0475(9) Uani 1 1 d . .
C31 C 0.2463(5) 0.22987(16) 0.09888(19) 0.0604(11) Uani 1 1 d . .
H31A H 0.2169 0.2188 0.0532 0.091 Uiso 1 1 calc R U
H31B H 0.1827 0.2083 0.1265 0.091 Uiso 1 1 calc R U
H31C H 0.3632 0.2233 0.1124 0.091 Uiso 1 1 calc R U
C32 C 0.1206(6) 0.39990(16) 0.22938(19) 0.0602(11) Uani 1 1 d . .
H32A H 0.2151 0.4225 0.2467 0.090 Uiso 1 1 calc R U
H32B H 0.0995 0.3727 0.2622 0.090 Uiso 1 1 calc R U
H32C H 0.0245 0.4235 0.2188 0.090 Uiso 1 1 calc R U
C33 C 0.1508(8) 0.4133(2) -0.0097(2) 0.107(2) Uani 1 1 d . .
H33A H 0.1707 0.3902 -0.0466 0.161 Uiso 1 1 calc R U
H33B H 0.2322 0.4429 -0.0036 0.161 Uiso 1 1 calc R U
H33C H 0.0410 0.4293 -0.0184 0.161 Uiso 1 1 calc R U
C34 C 0.1380(4) 0.22401(13) 0.24665(15) 0.0381(8) Uani 1 1 d . .
C35 C -0.0324(4) 0.22220(14) 0.24719(16) 0.0424(8) Uani 1 1 d . .
C36 C -0.1055(4) 0.17408(15) 0.26523(16) 0.0464(9) Uani 1 1 d . .
H36 H -0.2206 0.1735 0.2647 0.056 Uiso 1 1 calc R U
C37 C -0.0172(5) 0.12740(15) 0.28379(16) 0.0460(9) Uani 1 1 d . .
C38 C 0.1497(5) 0.12907(14) 0.28343(17) 0.0471(9) Uani 1 1 d . .
H38 H 0.2126 0.0972 0.2960 0.057 Uiso 1 1 calc R U
C39 C 0.2282(4) 0.17576(14) 0.26536(16) 0.0421(8) Uani 1 1 d . .
C40 C 0.4112(5) 0.17361(15) 0.2664(2) 0.0542(10) Uani 1 1 d . .
H40A H 0.4653 0.1878 0.3082 0.081 Uiso 1 1 calc R U
H40B H 0.4420 0.1961 0.2307 0.081 Uiso 1 1 calc R U
H40C H 0.4452 0.1355 0.2609 0.081 Uiso 1 1 calc R U
C41 C -0.0986(5) 0.07567(17) 0.3039(2) 0.0634(11) Uani 1 1 d . .
H41A H -0.0536 0.0661 0.3488 0.095 Uiso 1 1 calc R U
H41B H -0.0783 0.0455 0.2746 0.095 Uiso 1 1 calc R U
H41C H -0.2165 0.0819 0.3012 0.095 Uiso 1 1 calc R U
C42 C -0.1351(5) 0.27309(17) 0.2333(2) 0.0576(10) Uani 1 1 d . .
H42A H -0.2509 0.2628 0.2259 0.086 Uiso 1 1 calc R U
H42B H -0.1059 0.2914 0.1943 0.086 Uiso 1 1 calc R U
H42C H -0.1154 0.2982 0.2706 0.086 Uiso 1 1 calc R U
C43 C 0.7604(4) 0.28976(13) 0.50878(15) 0.0410(8) Uani 1 1 d . .
C44 C 0.8130(6) 0.25773(16) 0.46093(18) 0.0653(13) Uani 1 1 d . .
C45 C 0.8013(8) 0.20124(17) 0.46069(19) 0.0861(18) Uani 1 1 d . .
C46 C 0.7392(7) 0.17493(15) 0.5097(2) 0.0726(14) Uani 1 1 d . .
C47 C 0.6886(5) 0.20454(14) 0.55914(18) 0.0516(10) Uani 1 1 d . .
C48 C 0.7014(4) 0.26128(13) 0.55808(16) 0.0408(8) Uani 1 1 d . .
C49 C 0.5444(6) 0.02723(18) 0.6339(2) 0.0668(12) Uani 1 1 d . .
H49 H 0.4877 0.0626 0.6205 0.080 Uiso 1 1 calc R U
Cl1 Cl 0.5324(2) 0.01544(6) 0.71601(6) 0.0937(5) Uani 1 1 d . .
Cl2 Cl 0.4463(2) -0.02647(7) 0.58722(7) 0.1056(5) Uani 1 1 d . .
Cl3 Cl 0.74677(19) 0.03178(7) 0.62039(8) 0.1100(5) Uani 1 1 d . .
F1 F 0.6488(3) 0.28940(8) 0.60720(10) 0.0569(6) Uani 1 1 d . .
F2 F 0.6251(3) 0.17893(9) 0.60745(12) 0.0730(7) Uani 1 1 d . .
F3 F 0.7252(5) 0.11993(9) 0.50906(13) 0.1127(13) Uani 1 1 d . .
F4 F 0.8533(7) 0.17197(11) 0.41291(14) 0.157(2) Uani 1 1 d . .
F5 F 0.8762(4) 0.28166(10) 0.41156(12) 0.1016(11) Uani 1 1 d . .

loop_
_atom_site_aniso_label
_atom_site_aniso_U_11
_atom_site_aniso_U_22
_atom_site_aniso_U_33
_atom_site_aniso_U_23
_atom_site_aniso_U_13
_atom_site_aniso_U_12
B1 0.034(2) 0.042(2) 0.042(2) -0.0080(16) 0.0103(17) 0.0079(17)
N1 0.0329(15) 0.0313(13) 0.0283(12) -0.0012(10) 0.0050(11) 0.0010(11)
C1 0.0418(19) 0.0334(16) 0.0322(15) 0.0027(13) 0.0063(14) 0.0066(14)
C2 0.0361(18) 0.0329(16) 0.0313(15) 0.0003(12) 0.0046(13) 0.0018(14)
C3 0.0320(18) 0.0341(16) 0.0271(14) 0.0007(12) 0.0071(13) 0.0007(13)
C4 0.0364(19) 0.0353(16) 0.0313(15) 0.0022(13) 0.0070(13) 0.0074(14)
C5 0.0330(18) 0.0321(16) 0.0304(15) 0.0059(12) 0.0121(13) 0.0015(13)
C6 0.0389(19) 0.0380(17) 0.0334(16) 0.0022(13) 0.0086(14) 0.0032(14)
C7 0.042(2) 0.049(2) 0.0349(17) 0.0086(15) 0.0074(15) 0.0123(16)
C8 0.053(2) 0.0387(19) 0.0441(18) 0.0157(15) 0.0208(17) 0.0146(16)
C9 0.051(2) 0.0321(17) 0.0478(19) 0.0009(14) 0.0183(17) 0.0042(15)
C10 0.0352(18) 0.0325(16) 0.0338(15) 0.0038(13) 0.0149(13) 0.0034(14)
C11 0.0324(18) 0.0369(17) 0.0372(16) -0.0027(13) 0.0169(14) -0.0010(14)
C12 0.049(2) 0.0369(18) 0.049(2) -0.0048(15) 0.0166(17) -0.0033(16)
C13 0.050(2) 0.048(2) 0.053(2) -0.0184(17) 0.0180(18) -0.0091(18)
C14 0.039(2) 0.060(2) 0.0360(17) -0.0130(16) 0.0107(15) -0.0091(17)
C15 0.0317(18) 0.050(2) 0.0315(15) -0.0048(14) 0.0112(13) -0.0026(15)
C16 0.037(2) 0.063(2) 0.0309(16) -0.0003(16) 0.0038(14) 0.0015(17)
C17 0.040(2) 0.048(2) 0.0320(16) 0.0070(14) 0.0061(14) 0.0067(16)
C18 0.0312(17) 0.0366(17) 0.0301(15) -0.0028(13) 0.0127(13) -0.0018(13)
C19 0.0393(18) 0.0268(15) 0.0325(15) 0.0012(12) 0.0037(13) 0.0046(13)
C20 0.0390(19) 0.0349(16) 0.0374(16) 0.0002(13) 0.0074(14) -0.0039(14)
C21 0.045(2) 0.0360(17) 0.0323(15) 0.0004(13) 0.0081(14) 0.0030(15)
C22 0.0374(19) 0.0328(16) 0.0359(16) -0.0010(13) 0.0075(14) 0.0018(14)
C23 0.041(2) 0.0348(17) 0.0428(18) 0.0014(14) 0.0099(15) -0.0049(15)
C24 0.045(2) 0.0363(17) 0.0335(16) 0.0020(13) 0.0096(15) -0.0011(15)
C25 0.038(2) 0.049(2) 0.0375(17) -0.0034(14) 0.0025(15) -0.0021(15)
C26 0.050(2) 0.050(2) 0.0420(19) 0.0043(16) 0.0023(16) 0.0002(17)
C27 0.064(3) 0.059(2) 0.052(2) 0.0114(19) -0.002(2) 0.000(2)
C28 0.079(3) 0.080(3) 0.043(2) 0.011(2) -0.001(2) -0.016(3)
C29 0.071(3) 0.084(3) 0.0349(19) -0.0061(19) 0.0084(19) -0.017(2)
C30 0.039(2) 0.063(2) 0.0405(18) -0.0088(17) 0.0073(16) -0.0092(18)
C31 0.067(3) 0.065(3) 0.053(2) -0.0200(19) 0.022(2) -0.010(2)
C32 0.079(3) 0.048(2) 0.055(2) -0.0004(18) 0.011(2) 0.021(2)
C33 0.164(6) 0.103(4) 0.051(3) 0.026(3) 0.002(3) -0.020(4)
C34 0.0326(19) 0.0431(18) 0.0385(17) -0.0093(14) 0.0042(14) -0.0029(15)
C35 0.037(2) 0.051(2) 0.0395(17) -0.0098(15) 0.0036(15) 0.0003(16)
C36 0.036(2) 0.061(2) 0.0426(19) -0.0104(17) 0.0066(15) -0.0083(18)
C37 0.052(2) 0.049(2) 0.0366(17) -0.0114(15) 0.0059(16) -0.0183(18)
C38 0.052(2) 0.042(2) 0.0458(19) -0.0110(15) 0.0026(17) -0.0028(17)
C39 0.037(2) 0.0420(19) 0.0468(19) -0.0112(15) 0.0024(15) -0.0042(15)
C40 0.045(2) 0.047(2) 0.071(3) -0.0060(18) 0.0102(19) 0.0062(18)
C41 0.069(3) 0.065(3) 0.056(2) -0.007(2) 0.009(2) -0.027(2)
C42 0.034(2) 0.072(3) 0.066(2) -0.009(2) 0.0051(18) 0.0044(19)
C43 0.052(2) 0.0336(17) 0.0360(16) 0.0002(13) -0.0005(15) 0.0094(15)
C44 0.113(4) 0.046(2) 0.039(2) 0.0067(16) 0.016(2) 0.029(2)
C45 0.169(6) 0.047(2) 0.042(2) -0.0048(19) 0.013(3) 0.039(3)
C46 0.124(4) 0.0296(19) 0.055(2) -0.0030(18) -0.019(3) 0.008(2)
C47 0.068(3) 0.0353(18) 0.048(2) 0.0073(16) -0.0056(19) -0.0024(18)
C48 0.047(2) 0.0349(17) 0.0388(17) 0.0009(14) -0.0015(15) -0.0011(15)
C49 0.071(3) 0.069(3) 0.062(3) 0.009(2) 0.015(2) 0.004(2)
Cl1 0.1253(12) 0.1035(10) 0.0585(7) -0.0114(6) 0.0341(7) 0.0010(9)
Cl2 0.1152(12) 0.1189(12) 0.0825(9) -0.0304(8) 0.0134(8) -0.0183(9)
Cl3 0.0878(11) 0.1314(13) 0.1162(12) 0.0280(10) 0.0334(9) -0.0180(9)
F1 0.0758(16) 0.0429(11) 0.0576(12) 0.0054(9) 0.0291(11) 0.0054(11)
F2 0.0923(19) 0.0437(12) 0.0822(17) 0.0148(11) 0.0092(14) -0.0141(12)
F3 0.222(4) 0.0302(12) 0.0754(18) -0.0055(12) -0.015(2) 0.0052(17)
F4 0.357(6) 0.0632(17) 0.0615(17) 0.0003(14) 0.062(3) 0.083(3)
F5 0.188(3) 0.0667(16) 0.0641(15) 0.0205(13) 0.0684(19) 0.0586(19)

loop_
_atom_type_symbol
_atom_type_description
_atom_type_scat_dispersion_real
_atom_type_scat_dispersion_imag
_atom_type_scat_source
C C 0.0033 0.0016 'International Tables Vol C Tables 4.2.6.8 and 6.1.1.4'
H H 0.0000 0.0000 'International Tables Vol C Tables 4.2.6.8 and 6.1.1.4'
N N 0.0061 0.0033 'International Tables Vol C Tables 4.2.6.8 and 6.1.1.4'
B B 0.0013 0.0007 'International Tables Vol C Tables 4.2.6.8 and 6.1.1.4'
F F 0.0171 0.0103 'International Tables Vol C Tables 4.2.6.8 and 6.1.1.4'
Cl Cl 0.1484 0.1585 'International Tables Vol C Tables 4.2.6.8 and 6.1.1.4'

loop_
_geom_angle_atom_site_label_1
_geom_angle_atom_site_label_2
_geom_angle_atom_site_label_3
_geom_angle
C22 B1 C25 118.4(3)
C22 B1 C34 115.5(3)
C25 B1 C34 126.1(3)
C18 N1 C3 125.2(2)
C18 N1 C4 124.0(2)
C3 N1 C4 110.9(2)
C4 C1 C2 108.7(3)
C4 C1 C43 127.1(3)
C2 C1 C43 124.1(3)
C3 C2 C1 107.8(3)
C3 C2 C19 127.5(3)
C1 C2 C19 124.7(3)
N1 C3 C2 106.5(2)
N1 C3 C5 117.0(3)
C2 C3 C5 136.4(3)
C1 C4 N1 106.1(2)
C1 C4 C17 136.3(3)
N1 C4 C17 117.6(3)
C6 C5 C10 118.6(3)
C6 C5 C3 121.7(3)
C10 C5 C3 119.7(3)
C7 C6 C5 121.3(3)
C6 C7 C8 120.1(3)
C9 C8 C7 120.0(3)
C8 C9 C10 121.3(3)
C9 C10 C5 118.7(3)
C9 C10 C11 121.3(3)
C5 C10 C11 120.0(3)
C18 C11 C12 116.6(3)
C18 C11 C10 118.8(3)
C12 C11 C10 124.6(3)
C13 C12 C11 121.3(3)
C14 C13 C12 121.0(3)
C13 C14 C15 120.8(3)
C14 C15 C18 117.1(3)
C14 C15 C16 124.0(3)
C18 C15 C16 118.9(3)
C17 C16 C15 121.6(3)
C16 C17 C4 120.2(3)
N1 C18 C11 119.1(3)
N1 C18 C15 117.8(3)
C11 C18 C15 123.2(3)
C24 C19 C20 118.5(3)
C24 C19 C2 120.5(3)
C20 C19 C2 121.0(3)
C21 C20 C19 120.5(3)
C20 C21 C22 121.8(3)
C23 C22 C21 117.0(3)
C23 C22 B1 120.7(3)
C21 C22 B1 122.2(3)
C24 C23 C22 121.6(3)
C19 C24 C23 120.5(3)
C26 C25 C30 117.1(3)
C26 C25 B1 121.0(3)
C30 C25 B1 121.7(3)
C27 C26 C25 120.4(3)
C27 C26 C32 116.8(3)
C25 C26 C32 122.7(3)
C28 C27 C26 121.8(4)
C29 C28 C27 117.8(4)
C29 C28 C33 121.4(4)
C27 C28 C33 120.8(5)
C28 C29 C30 122.7(4)
C29 C30 C25 120.2(4)
C29 C30 C31 118.2(3)
C25 C30 C31 121.6(3)
C35 C34 C39 117.4(3)
C35 C34 B1 120.6(3)
C39 C34 B1 121.7(3)
C36 C35 C34 119.9(3)
C36 C35 C42 119.2(3)
C34 C35 C42 120.6(3)
C37 C36 C35 122.4(3)
C36 C37 C38 117.8(3)
C36 C37 C41 121.7(4)
C38 C37 C41 120.6(4)
C37 C38 C39 122.1(3)
C38 C39 C34 120.3(3)
C38 C39 C40 118.3(3)
C34 C39 C40 121.4(3)
C48 C43 C44 115.3(3)
C48 C43 C1 122.8(3)
C44 C43 C1 121.5(3)
F5 C44 C43 119.8(3)
F5 C44 C45 117.7(4)
C43 C44 C45 122.5(4)
F4 C45 C46 119.7(4)
F4 C45 C44 120.3(4)
C46 C45 C44 120.1(4)
F3 C46 C45 120.2(4)
F3 C46 C47 119.9(4)
C45 C46 C47 119.9(3)
F2 C47 C46 120.4(3)
F2 C47 C48 120.8(3)
C46 C47 C48 118.8(4)
F1 C48 C43 119.2(3)
F1 C48 C47 117.4(3)
C43 C48 C47 123.3(3)
Cl3 C49 Cl1 110.7(3)
Cl3 C49 Cl2 109.9(3)
Cl1 C49 Cl2 109.3(2)

loop_
_geom_bond_atom_site_label_1
_geom_bond_atom_site_label_2
_geom_bond_distance
B1 C22 1.570(5)
B1 C25 1.570(5)
B1 C34 1.577(5)
N1 C18 1.382(4)
N1 C3 1.388(4)
N1 C4 1.389(4)
C1 C4 1.385(4)
C1 C2 1.418(4)
C1 C43 1.481(4)
C2 C3 1.390(4)
C2 C19 1.485(4)
C3 C5 1.446(4)
C4 C17 1.424(4)
C5 C6 1.405(4)
C5 C10 1.413(4)
C6 C7 1.374(4)
C7 C8 1.381(5)
C8 C9 1.377(5)
C9 C10 1.404(4)
C10 C11 1.466(4)
C11 C18 1.399(4)
C11 C12 1.402(4)
C12 C13 1.383(5)
C13 C14 1.370(5)
C14 C15 1.401(5)
C15 C18 1.411(4)
C15 C16 1.436(5)
C16 C17 1.348(5)
C19 C24 1.382(4)
C19 C20 1.397(4)
C20 C21 1.379(4)
C21 C22 1.396(5)
C22 C23 1.396(4)
C23 C24 1.390(4)
C25 C26 1.415(5)
C25 C30 1.419(5)
C26 C27 1.398(5)
C26 C32 1.512(5)
C27 C28 1.385(6)
C28 C29 1.376(6)
C28 C33 1.520(6)
C29 C30 1.389(5)
C30 C31 1.509(5)
C34 C35 1.409(5)
C34 C39 1.415(5)
C35 C36 1.391(5)
C35 C42 1.505(5)
C36 C37 1.375(5)
C37 C38 1.380(5)
C37 C41 1.511(5)
C38 C39 1.384(5)
C39 C40 1.510(5)
C43 C48 1.376(5)
C43 C44 1.377(5)
C44 F5 1.342(5)
C44 C45 1.377(6)
C45 F4 1.336(5)
C45 C46 1.357(7)
C46 F3 1.342(4)
C46 C47 1.364(6)
C47 F2 1.344(4)
C47 C48 1.384(5)
C48 F1 1.346(4)
C49 Cl3 1.736(5)
C49 Cl1 1.740(4)
C49 Cl2 1.754(5)
